data_7020172
loop_
_publ_author_name
'Huang, Shiliang'
'Inge, A. Ken'
'Yang, Sihai'
'Christensen, Kirsten E.'
'Zou, Xiaodong'
'Sun, Junliang'

_publ_section_title
;
 SU-75: a disordered Ge10 germanate with pcu topology.
;
_journal_issue 40
_journal_name_full 'Dalton transactions (Cambridge, England : 2003)'
_journal_page_first 12358
_journal_page_last 12364
_journal_paper_doi 10.1039/c2dt30767g
_journal_volume 41
_journal_year 2012
_chemical_formula_sum 'Ge9.75 O22.75'
_chemical_formula_weight 1071.75
_chemical_name_systematic
;
?
;
_space_group_IT_number 122
_symmetry_cell_setting tetragonal
_symmetry_space_group_name_Hall 'I -4 2bw'
_symmetry_space_group_name_H-M 'I -4 2 d'
_atom_sites_solution_hydrogens none
_atom_sites_solution_primary direct
_atom_sites_solution_secondary difmap
_audit_creation_method SHELXL-97
_cell_angle_alpha 90.00
_cell_angle_beta 90.00
_cell_angle_gamma 90.00
_cell_formula_units_Z 16
_cell_length_a 18.145(3)
_cell_length_b 18.145(3)
_cell_length_c 41.701(9)
_cell_measurement_reflns_used 21402
_cell_measurement_temperature 120(2)
_cell_measurement_theta_max 31.7
_cell_measurement_theta_min 1.2
_cell_volume 13730(4)
_computing_structure_refinement 'SHELXL-97 (Sheldrick, 1997)'
_computing_structure_solution 'SHELXS-97 (Sheldrick, 1990)'
_diffrn_ambient_temperature 120(2)
_diffrn_detector CCD
_diffrn_detector_area_resol_mean 28.5714
_diffrn_measured_fraction_theta_full 0.997
_diffrn_measured_fraction_theta_max 0.997
_diffrn_measurement_device
;
CrystalLogic Kappa (3 circle)
;
_diffrn_measurement_device_type
;
Rigaku Saturn724+ (2x2 bin mode)
;
_diffrn_measurement_method 'profile data from \w-scans'
_diffrn_measurement_specimen_support Loop
_diffrn_radiation_monochromator Synchrotron
_diffrn_radiation_type Synchrotron
_diffrn_radiation_wavelength 0.68890
_diffrn_reflns_av_R_equivalents 0.0694
_diffrn_reflns_av_sigmaI/netI 0.0334
_diffrn_reflns_limit_h_max 22
_diffrn_reflns_limit_h_min -22
_diffrn_reflns_limit_k_max 19
_diffrn_reflns_limit_k_min -22
_diffrn_reflns_limit_l_max 52
_diffrn_reflns_limit_l_min -52
_diffrn_reflns_number 61756
_diffrn_reflns_theta_full 25.50
_diffrn_reflns_theta_max 25.50
_diffrn_reflns_theta_min 1.19
_diffrn_source Synchrotron
_diffrn_source_current 40.0
_diffrn_source_power 2.0
_diffrn_source_voltage 50.0
_exptl_absorpt_coefficient_mu 8.471
_exptl_absorpt_correction_T_max 1.000
_exptl_absorpt_correction_T_min 0.826
_exptl_absorpt_correction_type multi-scan
_exptl_absorpt_process_details
;
CrysAlisPro, Oxford Diffraction Ltd.,
Version 1.171.34.44 (release 25-10-2010 CrysAlis171 .NET)
(compiled Oct 25 2010,18:11:34)
Empirical absorption correction using spherical harmonics,
implemented in SCALE3 ABSPACK scaling algorithm.
;
_exptl_crystal_colour colorless
_exptl_crystal_density_diffrn 2.074
_exptl_crystal_density_method 'not measured'
_exptl_crystal_description plate
_exptl_crystal_F_000 7904
_exptl_crystal_size_max 0.06
_exptl_crystal_size_mid 0.06
_exptl_crystal_size_min 0.01
_platon_squeeze_details
;
;
_refine_diff_density_max 1.663
_refine_diff_density_min -1.120
_refine_diff_density_rms 0.173
_refine_ls_abs_structure_details 'Flack H D (1983), Acta Cryst. A39, 876-881'
_refine_ls_abs_structure_Flack 0.0(19)
_refine_ls_extinction_method none
_refine_ls_goodness_of_fit_ref 1.043
_refine_ls_hydrogen_treatment none
_refine_ls_matrix_type full
_refine_ls_number_parameters 281
_refine_ls_number_reflns 7022
_refine_ls_number_restraints 0
_refine_ls_restrained_S_all 1.043
_refine_ls_R_factor_all 0.0563
_refine_ls_R_factor_gt 0.0544
_refine_ls_shift/su_max 0.001
_refine_ls_shift/su_mean 0.000
_refine_ls_structure_factor_coef Fsqd
_refine_ls_weighting_details 'calc w=1/[\s^2^(Fo^2^)+(0.1227P)^2^+45.3855P] where P=(Fo^2^+2Fc^2^)/3'
_refine_ls_weighting_scheme calc
_refine_ls_wR_factor_gt 0.1643
_refine_ls_wR_factor_ref 0.1664
_reflns_number_gt 6803
_reflns_number_total 7022
_reflns_threshold_expression >2sigma(I)
_cod_data_source_file c2dt30767g.txt
_cod_data_source_block SU-75
_cod_depositor_comments
;
The following automatic conversions were performed:

'_exptl_absorpt_correction_type' value 'Multi-scan' changed to
'multi-scan' according to
/home/saulius/struct/CIF-dictionaries/cif_core.dic dictionary named
'cif_core.dic' version 2.4.2 from 2011-04-26.

Automatic conversion script
Id: cif_fix_values 1891 2012-01-12 08:04:46Z andrius 
;
_cod_original_sg_symbol_H-M I-42d
_cod_database_code 7020172

loop_
_symmetry_equiv_pos_as_xyz
'x, y, z'
'-x, -y, z'
'y, -x, -z'
'-y, x, -z'
'-x+1/2, y, -z+3/4'
'x+1/2, -y, -z+3/4'
'-y+1/2, -x, z+3/4'
'y+1/2, x, z+3/4'
'x+1/2, y+1/2, z+1/2'
'-x+1/2, -y+1/2, z+1/2'
'y+1/2, -x+1/2, -z+1/2'
'-y+1/2, x+1/2, -z+1/2'
'-x+1, y+1/2, -z+5/4'
'x+1, -y+1/2, -z+5/4'
'-y+1, -x+1/2, z+5/4'
'y+1, x+1/2, z+5/4'

loop_
_atom_site_label
_atom_site_type_symbol
_atom_site_fract_x
_atom_site_fract_y
_atom_site_fract_z
_atom_site_U_iso_or_equiv
_atom_site_adp_type
_atom_site_occupancy
_atom_site_symmetry_multiplicity
_atom_site_calc_flag
_atom_site_refinement_flags
_atom_site_disorder_group
Ge1A Ge 0.23427(7) 0.27189(10) 0.22341(4) 0.0173(3) Uani 0.6608(9) 1 d P 1
Ge2A Ge 0.33814(14) 0.25937(15) 0.27877(6) 0.0121(3) Uani 0.6608(9) 1 d P 1
Ge3A Ge 0.34906(10) 0.15458(8) 0.22415(3) 0.0113(2) Uani 0.6608(9) 1 d P 1
Ge4A Ge 0.22168(7) 0.14494(6) 0.26920(3) 0.0114(2) Uani 0.6608(9) 1 d P 1
Ge5A Ge 0.4973(6) 0.2083(6) 0.2553(2) 0.0118(8) Uani 0.6608(9) 1 d P 1
Ge6A Ge 0.08370(8) 0.23326(9) 0.25178(4) 0.0285(3) Uani 0.6608(9) 1 d P 1
Ge7A Ge 0.26066(9) 0.40616(8) 0.26620(4) 0.0304(3) Uani 0.6608(9) 1 d P 1
Ge8A Ge 0.28841(8) 0.21029(9) 0.15852(3) 0.0275(3) Uani 0.6608(9) 1 d P 1
Ge9A Ge 0.24119(8) 0.21477(7) 0.33595(3) 0.0199(2) Uani 0.6608(9) 1 d P 1
Ge0A Ge 0.13008(11) 0.33926(11) 0.31022(5) 0.0322(5) Uani 0.521(4) 1 d P 1
O01A O 0.2243(8) 0.2732(6) 0.2752(3) 0.020 Uiso 0.6608(9) 1 d P 1
O02A O 0.3621(7) 0.2814(7) 0.2314(3) 0.020 Uiso 0.6608(9) 1 d P 1
O03A O 0.3291(5) 0.1532(6) 0.2699(2) 0.020 Uiso 0.6608(9) 1 d P 1
O04A O 0.2406(12) 0.1681(9) 0.2224(5) 0.020 Uiso 0.6608(9) 1 d P 1
O05A O 0.4356(5) 0.2521(5) 0.2833(2) 0.0221(16) Uiso 0.6608(9) 1 d P 1
O06A O 0.4500(5) 0.1556(5) 0.2292(2) 0.0209(15) Uiso 0.6608(9) 1 d P 1
O07A O 0.3455(5) 0.0539(5) 0.2207(2) 0.0212(15) Uiso 0.6608(9) 1 d P 1
O08A O 0.2231(4) 0.0474(4) 0.26365(17) 0.0138(13) Uiso 0.6608(9) 1 d P 1
O09A O 0.3378(5) 0.3587(5) 0.2818(2) 0.0288(18) Uiso 0.6608(9) 1 d P 1
O10A O 0.2369(6) 0.3741(5) 0.2284(3) 0.0333(19) Uiso 0.6608(9) 1 d P 1
O11A O 0.1334(4) 0.2723(4) 0.21981(19) 0.0194(15) Uiso 0.6608(9) 1 d P 1
O12A O 0.3560(5) 0.1672(5) 0.1800(2) 0.0214(13) Uiso 0.6608(9) 1 d P 1
O13A O 0.3240(4) 0.2487(5) 0.32275(19) 0.0173(14) Uiso 0.6608(9) 1 d P 1
O14A O 0.2487(5) 0.2797(5) 0.1792(2) 0.0247(14) Uiso 0.6608(9) 1 d P 1
O15A O 0.2122(5) 0.1406(5) 0.3131(2) 0.0207(15) Uiso 0.6608(9) 1 d P 1
O16A O 0.0721(6) 0.2990(6) 0.2836(3) 0.041(2) Uiso 0.6608(9) 1 d P 1
O17A O 0.1731(6) 0.2839(6) 0.3385(2) 0.0337(16) Uiso 0.6608(9) 1 d P 1
O18A O 0.1873(5) 0.4084(5) 0.2936(2) 0.0302(18) Uiso 0.6608(9) 1 d P 1
O19A O 0.0727(9) 0.3898(9) 0.3354(4) 0.053(3) Uiso 0.521(4) 1 d P 1
O20A O 0.2970(5) 0.4997(8) 0.2622(2) 0.0349(18) Uiso 0.6608(9) 1 d P 1
O21A O 0.2500 0.1835(11) 0.3750 0.026(3) Uiso 0.6608(9) 2 d SP 1
O22A O 0.3312(12) 0.2500 0.1250 0.036(3) Uiso 0.6608(9) 2 d SP 1
O23A O 0.1212(4) 0.1527(5) 0.26370(19) 0.0178(14) Uiso 0.6608(9) 1 d P 1
O24A O 0.2247(8) 0.1439(8) 0.1434(3) 0.063(3) Uiso 0.6608(9) 1 d P 1
Ge1B Ge 0.2287(2) 0.25966(15) 0.27544(9) 0.0173(3) Uani 0.3392(9) 1 d P 2
Ge2B Ge 0.34890(15) 0.27214(16) 0.23133(8) 0.0121(3) Uani 0.3392(9) 1 d P 2
Ge3B Ge 0.34437(13) 0.15079(15) 0.27572(6) 0.0113(2) Uani 0.3392(9) 1 d P 2
Ge4B Ge 0.2408(3) 0.1601(2) 0.22133(12) 0.0114(2) Uani 0.3392(9) 1 d P 2
Ge5B Ge 0.5018(13) 0.2137(13) 0.2590(5) 0.0118(8) Uani 0.3392(9) 1 d P 2
Ge6B Ge 0.09283(16) 0.23774(18) 0.23332(8) 0.0285(3) Uani 0.3392(9) 1 d P 2
Ge7B Ge 0.26601(18) 0.41493(15) 0.24795(9) 0.0304(3) Uani 0.3392(9) 1 d P 2
Ge8B Ge 0.29045(18) 0.21099(17) 0.34130(6) 0.0275(3) Uani 0.3392(9) 1 d P 2
Ge9B Ge 0.28413(15) 0.25966(16) 0.16460(6) 0.0199(2) Uani 0.3392(9) 1 d P 2
Ge0B Ge 0.1586(2) 0.3690(2) 0.18993(9) 0.0322(5) Uani 0.272(3) 1 d P 2
O01B O 0.2528(13) 0.2731(16) 0.2271(6) 0.020 Uiso 0.3392(9) 1 d P 2
O02B O 0.346(2) 0.255(2) 0.2816(9) 0.020 Uiso 0.3392(9) 1 d P 2
O03B O 0.3468(17) 0.1687(14) 0.2295(6) 0.020 Uiso 0.3392(9) 1 d P 2
O04B O 0.2465(11) 0.1613(11) 0.2687(4) 0.020 Uiso 0.3392(9) 1 d P 2
O05B O 0.4586(9) 0.2790(9) 0.2345(4) 0.0221(16) Uiso 0.3392(9) 1 d P 2
O06B O 0.4447(9) 0.1512(9) 0.2801(4) 0.0209(15) Uiso 0.3392(9) 1 d P 2
O07B O 0.3487(9) 0.0505(9) 0.2690(4) 0.0212(15) Uiso 0.3392(9) 1 d P 2
O08B O 0.2411(8) 0.0585(8) 0.2165(3) 0.0138(13) Uiso 0.3392(9) 1 d P 2
O09B O 0.3571(10) 0.3794(10) 0.2364(4) 0.0288(18) Uiso 0.3392(9) 1 d P 2
O10B O 0.2273(11) 0.3617(11) 0.2802(5) 0.0333(19) Uiso 0.3392(9) 1 d P 2
O11B O 0.1265(9) 0.2637(9) 0.2722(4) 0.0194(15) Uiso 0.3392(9) 1 d P 2
O12B O 0.3290(9) 0.1362(9) 0.3192(4) 0.0214(13) Uiso 0.3392(9) 1 d P 2
O13B O 0.3624(9) 0.2824(9) 0.1868(4) 0.0173(14) Uiso 0.3392(9) 1 d P 2
O14B O 0.2190(10) 0.2590(10) 0.3196(4) 0.0247(14) Uiso 0.3392(9) 1 d P 2
O15B O 0.2507(10) 0.1740(9) 0.1773(4) 0.0207(15) Uiso 0.3392(9) 1 d P 2
O16B O 0.0910(12) 0.3223(12) 0.2093(5) 0.041(2) Uiso 0.3392(9) 1 d P 2
O17B O 0.2130(11) 0.3219(11) 0.1626(5) 0.0337(16) Uiso 0.3392(9) 1 d P 2
O18B O 0.2177(10) 0.4308(10) 0.2173(4) 0.0302(18) Uiso 0.3392(9) 1 d P 2
O19B O 0.1209(17) 0.4383(17) 0.1677(8) 0.053(3) Uiso 0.272(3) 1 d P 2
O20B O 0.2713(10) 0.5001(16) 0.2652(4) 0.0349(18) Uiso 0.3392(9) 1 d P 2
O21B O 0.2500 0.171(2) 0.3750 0.026(3) Uiso 0.3392(9) 2 d SP 2
O22B O 0.317(2) 0.2500 0.1250 0.036(3) Uiso 0.3392(9) 2 d SP 2
O23B O 0.1376(9) 0.1635(9) 0.2194(4) 0.0178(14) Uiso 0.3392(9) 1 d P 2
O24B O 0.3563(16) 0.2794(16) 0.3554(7) 0.063(3) Uiso 0.3392(9) 1 d P 2

loop_
_atom_site_aniso_label
_atom_site_aniso_U_11
_atom_site_aniso_U_22
_atom_site_aniso_U_33
_atom_site_aniso_U_23
_atom_site_aniso_U_13
_atom_site_aniso_U_12
Ge1A 0.0130(7) 0.0161(5) 0.0227(5) 0.0066(5) -0.0017(5) 0.0022(5)
Ge2A 0.0099(8) 0.0122(6) 0.0142(6) 0.0000(5) 0.0005(5) 0.0013(5)
Ge3A 0.0125(5) 0.0122(6) 0.0093(5) 0.0018(4) 0.0004(4) -0.0022(4)
Ge4A 0.0101(5) 0.0098(5) 0.0144(4) 0.0000(4) 0.0021(4) -0.0008(4)
Ge5A 0.0081(14) 0.0163(16) 0.011(2) -0.0019(12) -0.0028(14) -0.0015(11)
Ge6A 0.0159(5) 0.0390(7) 0.0306(7) -0.0044(7) -0.0003(6) 0.0069(5)
Ge7A 0.0395(7) 0.0117(5) 0.0399(9) 0.0028(6) 0.0029(7) 0.0039(5)
Ge8A 0.0279(7) 0.0395(8) 0.0152(5) 0.0041(5) -0.0041(4) -0.0043(5)
Ge9A 0.0260(7) 0.0186(6) 0.0151(4) -0.0016(4) 0.0044(4) 0.0000(4)
Ge0A 0.0291(10) 0.0326(10) 0.0349(8) -0.0020(7) 0.0021(7) 0.0057(6)
Ge1B 0.0130(7) 0.0161(5) 0.0227(5) 0.0066(5) -0.0017(5) 0.0022(5)
Ge2B 0.0099(8) 0.0122(6) 0.0142(6) 0.0000(5) 0.0005(5) 0.0013(5)
Ge3B 0.0125(5) 0.0122(6) 0.0093(5) 0.0018(4) 0.0004(4) -0.0022(4)
Ge4B 0.0101(5) 0.0098(5) 0.0144(4) 0.0000(4) 0.0021(4) -0.0008(4)
Ge5B 0.0081(14) 0.0163(16) 0.011(2) -0.0019(12) -0.0028(14) -0.0015(11)
Ge6B 0.0159(5) 0.0390(7) 0.0306(7) -0.0044(7) -0.0003(6) 0.0069(5)
Ge7B 0.0395(7) 0.0117(5) 0.0399(9) 0.0028(6) 0.0029(7) 0.0039(5)
Ge8B 0.0279(7) 0.0395(8) 0.0152(5) 0.0041(5) -0.0041(4) -0.0043(5)
Ge9B 0.0260(7) 0.0186(6) 0.0151(4) -0.0016(4) 0.0044(4) 0.0000(4)
Ge0B 0.0291(10) 0.0326(10) 0.0349(8) -0.0020(7) 0.0021(7) 0.0057(6)

loop_
_atom_type_symbol
_atom_type_description
_atom_type_scat_dispersion_real
_atom_type_scat_dispersion_imag
_atom_type_scat_source
O O 0.0106 0.0060 'International Tables Vol C Tables 4.2.6.8 and 6.1.1.4'
Ge Ge 0.1547 1.8001 'International Tables Vol C Tables 4.2.6.8 and 6.1.1.4'

loop_
_geom_angle_atom_site_label_1
_geom_angle_atom_site_label_2
_geom_angle_atom_site_label_3
_geom_angle
_geom_angle_site_symmetry_1
_geom_angle_site_symmetry_3
O11A Ge1A O10A 91.8(4) . .
O11A Ge1A O14A 93.4(4) . .
O10A Ge1A O14A 91.8(4) . .
O11A Ge1A O04A 93.6(7) . .
O10A Ge1A O04A 172.9(7) . .
O14A Ge1A O04A 92.5(7) . .
O11A Ge1A O01A 89.9(5) . .
O10A Ge1A O01A 83.1(4) . .
O14A Ge1A O01A 174.0(4) . .
O04A Ge1A O01A 92.3(7) . .
O11A Ge1A O02A 174.3(4) . .
O10A Ge1A O02A 83.4(4) . .
O14A Ge1A O02A 89.8(4) . .
O04A Ge1A O02A 91.0(7) . .
O01A Ge1A O02A 86.6(5) . .
O05A Ge2A O09A 94.0(4) . .
O05A Ge2A O13A 91.4(4) . .
O09A Ge2A O13A 91.9(4) . .
O05A Ge2A O03A 91.8(4) . .
O09A Ge2A O03A 171.5(4) . .
O13A Ge2A O03A 94.2(4) . .
O05A Ge2A O02A 84.7(5) . .
O09A Ge2A O02A 82.8(4) . .
O13A Ge2A O02A 173.2(4) . .
O03A Ge2A O02A 91.5(5) . .
O05A Ge2A O01A 176.6(5) . .
O09A Ge2A O01A 83.2(4) . .
O13A Ge2A O01A 86.9(5) . .
O03A Ge2A O01A 91.2(4) . .
O02A Ge2A O01A 96.8(5) . .
O07A Ge3A O06A 93.1(4) . .
O07A Ge3A O12A 92.7(4) . .
O06A Ge3A O12A 92.6(4) . .
O07A Ge3A O03A 93.3(4) . .
O06A Ge3A O03A 94.2(4) . .
O12A Ge3A O03A 170.7(4) . .
O07A Ge3A O04A 94.9(5) . .
O06A Ge3A O04A 171.2(5) . .
O12A Ge3A O04A 90.9(7) . .
O03A Ge3A O04A 81.6(7) . .
O07A Ge3A O02A 175.2(4) . .
O06A Ge3A O02A 82.8(4) . .
O12A Ge3A O02A 90.0(4) . .
O03A Ge3A O02A 84.5(5) . .
O04A Ge3A O02A 89.1(5) . .
O08A Ge4A O15A 95.0(4) . .
O08A Ge4A O23A 94.3(4) . .
O15A Ge4A O23A 92.0(4) . .
O08A Ge4A O03A 93.6(4) . .
O15A Ge4A O03A 94.8(4) . .
O23A Ge4A O03A 169.1(4) . .
O08A Ge4A O04A 94.5(5) . .
O15A Ge4A O04A 169.5(5) . .
O23A Ge4A O04A 91.8(7) . .
O03A Ge4A O04A 80.1(7) . .
O08A Ge4A O01A 177.6(4) . .
O15A Ge4A O01A 86.4(4) . .
O23A Ge4A O01A 87.5(4) . .
O03A Ge4A O01A 84.4(5) . .
O04A Ge4A O01A 84.0(5) . .
O06A Ge5A O08A 112.3(7) . 11
O06A Ge5A O07A 110.8(7) . 11
O08A Ge5A O07A 110.9(7) 11 11
O06A Ge5A O05A 110.7(7) . .
O08A Ge5A O05A 107.7(7) 11 .
O07A Ge5A O05A 104.1(6) 11 .
O23A Ge6A O20A 100.4(4) . 11_455
O23A Ge6A O11A 111.4(4) . .
O20A Ge6A O11A 109.0(4) 11_455 .
O23A Ge6A O16A 113.9(4) . .
O20A Ge6A O16A 111.0(5) 11_455 .
O11A Ge6A O16A 110.6(4) . .
O10A Ge7A O18A 114.3(5) . .
O10A Ge7A O09A 111.6(5) . .
O18A Ge7A O09A 111.8(4) . .
O10A Ge7A O20A 108.6(5) . .
O18A Ge7A O20A 108.1(4) . .
O09A Ge7A O20A 101.5(4) . .
O14A Ge8A O12A 112.3(4) . .
O14A Ge8A O22A 106.9(4) . .
O12A Ge8A O22A 106.8(7) . .
O14A Ge8A O24A 114.0(6) . .
O12A Ge8A O24A 110.0(6) . .
O22A Ge8A O24A 106.4(6) . .
O13A Ge9A O15A 111.7(4) . .
O13A Ge9A O21A 109.8(3) . .
O15A Ge9A O21A 106.9(7) . .
O13A Ge9A O17A 112.1(5) . .
O15A Ge9A O17A 111.9(4) . .
O21A Ge9A O17A 104.0(6) . .
O16A Ge0A O17A 118.4(5) . .
O16A Ge0A O19A 104.6(7) . .
O17A Ge0A O19A 99.4(6) . .
O16A Ge0A O18A 114.4(5) . .
O17A Ge0A O18A 114.3(5) . .
O19A Ge0A O18A 102.3(6) . .
Ge2A O01A Ge1A 89.2(5) . .
Ge2A O01A Ge4A 84.7(4) . .
Ge1A O01A Ge4A 83.3(4) . .
Ge2A O02A Ge3A 84.9(4) . .
Ge2A O02A Ge1A 85.1(4) . .
Ge3A O02A Ge1A 79.0(3) . .
Ge3A O03A Ge4A 100.0(4) . .
Ge3A O03A Ge2A 99.1(5) . .
Ge4A O03A Ge2A 99.3(5) . .
Ge1A O04A Ge3A 100.5(9) . .
Ge1A O04A Ge4A 100.0(8) . .
Ge3A O04A Ge4A 96.1(9) . .
Ge2A O05A Ge5A 125.4(6) . .
Ge5A O06A Ge3A 125.9(6) . .
Ge5A O07A Ge3A 124.4(6) 12_545 .
Ge5A O08A Ge4A 126.2(6) 12_545 .
Ge7A O09A Ge2A 117.6(5) . .
Ge7A O10A Ge1A 116.2(6) . .
Ge6A O11A Ge1A 116.6(4) . .
Ge8A O12A Ge3A 121.8(5) . .
Ge9A O13A Ge2A 118.3(5) . .
Ge8A O14A Ge1A 120.5(5) . .
Ge9A O15A Ge4A 119.0(5) . .
Ge0A O16A Ge6A 134.2(7) . .
Ge0A O17A Ge9A 133.4(6) . .
Ge7A O18A Ge0A 133.1(6) . .
Ge6A O20A Ge7A 137.5(5) 12 .
Ge9A O21A Ge9A 141.7(13) 5 .
Ge8A O22A Ge8A 127.4(12) 14_454 .
Ge6A O23A Ge4A 120.1(5) . .
O04B Ge1B O14B 99.3(8) . .
O04B Ge1B O10B 170.2(9) . .
O14B Ge1B O10B 84.2(8) . .
O04B Ge1B O11B 101.7(8) . .
O14B Ge1B O11B 88.8(7) . .
O10B Ge1B O11B 87.5(8) . .
O04B Ge1B O01B 86.0(10) . .
O14B Ge1B O01B 170.7(9) . .
O10B Ge1B O01B 89.4(10) . .
O11B Ge1B O01B 97.7(8) . .
O04B Ge1B O02B 78.6(14) . .
O14B Ge1B O02B 88.6(12) . .
O10B Ge1B O02B 92.5(14) . .
O11B Ge1B O02B 177.3(12) . .
O01B Ge1B O02B 84.9(12) . .
O04B Ge1B Ge2B 81.1(6) . .
O14B Ge1B Ge2B 135.4(6) . .
O10B Ge1B Ge2B 90.0(6) . .
O11B Ge1B Ge2B 135.2(5) . .
O14B Ge1B Ge3B 93.5(6) . .
O10B Ge1B Ge3B 133.7(6) . .
O11B Ge1B Ge3B 138.8(5) . .
O01B Ge1B Ge3B 86.1(7) . .
O14B Ge1B Ge4B 141.1(6) . .
O10B Ge1B Ge4B 134.7(7) . .
O11B Ge1B Ge4B 92.5(5) . .
O02B Ge1B Ge4B 89.5(12) . .
Ge2B Ge1B Ge4B 59.42(14) . .
Ge3B Ge1B Ge4B 61.37(13) . .
O01B Ge2B O03B 89.2(14) . .
O01B Ge2B O13B 91.7(10) . .
O03B Ge2B O13B 93.5(9) . .
O01B Ge2B O09B 94.4(11) . .
O03B Ge2B O09B 175.0(11) . .
O13B Ge2B O09B 89.9(7) . .
O01B Ge2B O05B 175.4(11) . .
O03B Ge2B O05B 94.9(11) . .
O13B Ge2B O05B 86.0(7) . .
O09B Ge2B O05B 81.7(7) . .
O01B Ge2B O02B 94.4(14) . .
O03B Ge2B O02B 83.7(15) . .
O13B Ge2B O02B 173.3(12) . .
O09B Ge2B O02B 92.5(14) . .
O05B Ge2B O02B 88.2(13) . .
O13B Ge2B Ge4B 90.9(5) . .
O09B Ge2B Ge4B 140.7(6) . .
O05B Ge2B Ge4B 137.6(5) . .
O02B Ge2B Ge4B 91.2(13) . .
O03B Ge2B Ge1B 86.1(9) . .
O13B Ge2B Ge1B 137.8(5) . .
O09B Ge2B Ge1B 93.9(6) . .
O05B Ge2B Ge1B 136.2(5) . .
Ge4B Ge2B Ge1B 60.92(13) . .
O01B Ge2B Ge3B 92.5(9) . .
O13B Ge2B Ge3B 135.6(5) . .
O09B Ge2B Ge3B 133.8(6) . .
O05B Ge2B Ge3B 91.9(5) . .
Ge4B Ge2B Ge3B 61.94(13) . .
Ge1B Ge2B Ge3B 60.28(10) . .
O04B Ge3B O06B 172.8(8) . .
O04B Ge3B O07B 97.0(8) . .
O06B Ge3B O07B 88.7(8) . .
O04B Ge3B O12B 91.4(8) . .
O06B Ge3B O12B 93.1(7) . .
O07B Ge3B O12B 90.8(7) . .
O04B Ge3B O02B 86.1(14) . .
O06B Ge3B O02B 88.1(14) . .
O07B Ge3B O02B 176.4(15) . .
O12B Ge3B O02B 91.0(13) . .
O04B Ge3B O03B 81.2(11) . .
O06B Ge3B O03B 94.3(11) . .
O07B Ge3B O03B 90.8(9) . .
O12B Ge3B O03B 172.5(11) . .
O02B Ge3B O03B 87.8(14) . .
O04B Ge3B Ge2B 81.0(6) . .
O06B Ge3B Ge2B 91.8(5) . .
O07B Ge3B Ge2B 131.0(5) . .
O12B Ge3B Ge2B 138.0(5) . .
O06B Ge3B Ge1B 136.2(5) . .
O07B Ge3B Ge1B 135.0(5) . .
O12B Ge3B Ge1B 89.5(5) . .
O02B Ge3B Ge1B 48.1(13) . .
O03B Ge3B Ge1B 84.2(8) . .
Ge2B Ge3B Ge1B 59.59(11) . .
O08B Ge4B O15B 91.5(7) . .
O08B Ge4B O23B 91.8(7) . .
O15B Ge4B O23B 92.9(7) . .
O08B Ge4B O03B 95.4(9) . .
O15B Ge4B O03B 93.7(10) . .
O23B Ge4B O03B 170.1(9) . .
O08B Ge4B O04B 96.9(8) . .
O15B Ge4B O04B 168.0(8) . .
O23B Ge4B O04B 95.4(7) . .
O03B Ge4B O04B 77.0(10) . .
O08B Ge4B O01B 173.8(9) . .
O15B Ge4B O01B 88.3(9) . .
O23B Ge4B O01B 94.4(8) . .
O03B Ge4B O01B 78.4(10) . .
O04B Ge4B O01B 82.4(9) . .
O08B Ge4B Ge2B 136.2(5) . .
O15B Ge4B Ge2B 88.9(5) . .
O23B Ge4B Ge2B 132.0(5) . .
O04B Ge4B Ge2B 79.1(6) . .
O08B Ge4B Ge1B 134.8(5) . .
O15B Ge4B Ge1B 133.7(5) . .
O23B Ge4B Ge1B 86.4(5) . .
O03B Ge4B Ge1B 83.7(7) . .
Ge2B Ge4B Ge1B 59.66(12) . .
O08B Ge5B O05B 107.6(15) 11 .
O08B Ge5B O06B 111.9(14) 11 .
O05B Ge5B O06B 117.4(15) . .
O08B Ge5B O07B 113.2(15) 11 11
O05B Ge5B O07B 105.0(13) . 11
O06B Ge5B O07B 101.6(14) . 11
O23B Ge6B O20B 114.7(9) . 11_455
O23B Ge6B O11B 111.0(8) . .
O20B Ge6B O11B 109.4(8) 11_455 .
O23B Ge6B O16B 119.5(9) . .
O20B Ge6B O16B 94.7(9) 11_455 .
O11B Ge6B O16B 106.3(9) . .
O18B Ge7B O20B 102.0(10) . .
O18B Ge7B O10B 119.2(9) . .
O20B Ge7B O10B 101.1(9) . .
O18B Ge7B O09B 110.5(9) . .
O20B Ge7B O09B 112.2(9) . .
O10B Ge7B O09B 111.0(9) . .
O21B Ge8B O12B 105.6(14) . .
O21B Ge8B O14B 107.5(8) . .
O12B Ge8B O14B 112.9(8) . .
O21B Ge8B O24B 107.2(12) . .
O12B Ge8B O24B 115.4(11) . .
O14B Ge8B O24B 107.7(11) . .
O17B Ge9B O13B 118.8(8) . .
O17B Ge9B O15B 109.8(9) . .
O13B Ge9B O15B 109.4(8) . .
O17B Ge9B O22B 106.0(12) . .
O13B Ge9B O22B 104.1(14) . .
O15B Ge9B O22B 108.2(7) . .
O16B Ge0B O19B 109.7(13) . .
O16B Ge0B O17B 118.6(10) . .
O19B Ge0B O17B 103.6(13) . .
O16B Ge0B O18B 114.3(9) . .
O19B Ge0B O18B 96.7(12) . .
O17B Ge0B O18B 111.1(9) . .
Ge2B O01B Ge4B 96.1(13) . .
Ge2B O01B Ge1B 96.4(11) . .
Ge4B O01B Ge1B 88.6(11) . .
Ge3B O02B Ge2B 91.3(18) . .
Ge3B O02B Ge1B 91(2) . .
Ge2B O02B Ge1B 84.3(13) . .
Ge2B O03B Ge3B 97.2(10) . .
Ge2B O03B Ge4B 96.1(13) . .
Ge3B O03B Ge4B 97.8(13) . .
Ge3B O04B Ge1B 104.5(10) . .
Ge3B O04B Ge4B 102.1(9) . .
Ge1B O04B Ge4B 98.8(9) . .
Ge5B O05B Ge2B 116.3(12) . .
Ge5B O06B Ge3B 122.5(12) . .
Ge3B O07B Ge5B 122.7(12) . 12_545
Ge5B O08B Ge4B 123.2(12) 12_545 .
Ge7B O09B Ge2B 107.9(9) . .
Ge7B O10B Ge1B 116.7(11) . .
Ge6B O11B Ge1B 113.3(8) . .
Ge8B O12B Ge3B 117.2(9) . .
Ge9B O13B Ge2B 113.2(8) . .
Ge8B O14B Ge1B 115.7(9) . .
Ge9B O15B Ge4B 116.9(9) . .
Ge0B O16B Ge6B 131.8(13) . .
Ge9B O17B Ge0B 136.1(12) . .
Ge7B O18B Ge0B 133.1(11) . .
Ge6B O20B Ge7B 155.5(12) 12 .
Ge8B O21B Ge8B 131(3) . 5
Ge9B O22B Ge9B 140(3) 14_454 .
Ge6B O23B Ge4B 119.7(9) . .

loop_
_geom_bond_atom_site_label_1
_geom_bond_atom_site_label_2
_geom_bond_distance
_geom_bond_site_symmetry_2
Ge1A O11A 1.836(8) .
Ge1A O10A 1.866(10) .
Ge1A O14A 1.866(9) .
Ge1A O04A 1.888(15) .
Ge1A O01A 2.169(13) .
Ge1A O02A 2.350(12) .
Ge2A O05A 1.784(9) .
Ge2A O09A 1.807(10) .
Ge2A O13A 1.862(8) .
Ge2A O03A 1.969(12) .
Ge2A O02A 2.061(13) .
Ge2A O01A 2.087(15) .
Ge3A O07A 1.833(8) .
Ge3A O06A 1.844(9) .
Ge3A O12A 1.858(8) .
Ge3A O03A 1.940(11) .
Ge3A O04A 1.99(2) .
Ge3A O02A 2.334(12) .
Ge4A O08A 1.785(7) .
Ge4A O15A 1.840(8) .
Ge4A O23A 1.843(8) .
Ge4A O03A 1.955(10) .
Ge4A O04A 2.03(2) .
Ge4A O01A 2.341(11) .
Ge5A O06A 1.684(11) .
Ge5A O08A 1.734(15) 11
Ge5A O07A 1.735(14) 11
Ge5A O05A 1.802(13) .
Ge6A O23A 1.687(8) .
Ge6A O20A 1.722(14) 11_455
Ge6A O11A 1.759(8) .
Ge6A O16A 1.796(11) .
Ge7A O10A 1.734(10) .
Ge7A O18A 1.755(10) .
Ge7A O09A 1.768(10) .
Ge7A O20A 1.829(14) .
Ge8A O14A 1.689(9) .
Ge8A O12A 1.709(9) .
Ge8A O22A 1.754(9) .
Ge8A O24A 1.785(15) .
Ge9A O13A 1.714(8) .
Ge9A O15A 1.732(9) .
Ge9A O21A 1.732(7) .
Ge9A O17A 1.764(10) .
Ge0A O16A 1.695(11) .
Ge0A O17A 1.734(10) .
Ge0A O19A 1.742(16) .
Ge0A O18A 1.769(10) .
O07A Ge5A 1.735(14) 12_545
O08A Ge5A 1.734(15) 12_545
O20A Ge6A 1.722(14) 12
O21A Ge9A 1.732(7) 5
O22A Ge8A 1.754(9) 14_454
Ge1B O04B 1.84(2) .
Ge1B O14B 1.850(17) .
Ge1B O10B 1.86(2) .
Ge1B O11B 1.860(16) .
Ge1B O01B 2.08(3) .
Ge1B O02B 2.15(4) .
Ge1B Ge2B 2.862(5) .
Ge1B Ge3B 2.883(4) .
Ge1B Ge4B 2.899(6) .
Ge2B O01B 1.75(2) .
Ge2B O03B 1.88(3) .
Ge2B O13B 1.882(15) .
Ge2B O09B 1.963(18) .
Ge2B O05B 1.998(17) .
Ge2B O02B 2.12(4) .
Ge2B Ge4B 2.856(5) .
Ge2B Ge3B 2.878(4) .
Ge3B O04B 1.810(19) .
Ge3B O06B 1.829(16) .
Ge3B O07B 1.843(17) .
Ge3B O12B 1.853(16) .
Ge3B O02B 1.90(5) .
Ge3B O03B 1.96(3) .
Ge4B O08B 1.855(15) .
Ge4B O15B 1.862(17) .
Ge4B O23B 1.874(17) .
Ge4B O03B 1.96(3) .
Ge4B O04B 1.980(19) .
Ge4B O01B 2.08(3) .
Ge5B O08B 1.67(2) 11
Ge5B O05B 1.75(3) .
Ge5B O06B 1.77(3) .
Ge5B O07B 1.85(3) 11
Ge6B O23B 1.677(16) .
Ge6B O20B 1.69(3) 11_455
Ge6B O11B 1.795(16) .
Ge6B O16B 1.83(2) .
Ge7B O18B 1.577(19) .
Ge7B O20B 1.71(3) .
Ge7B O10B 1.80(2) .
Ge7B O09B 1.839(19) .
Ge8B O21B 1.740(18) .
Ge8B O12B 1.783(17) .
Ge8B O14B 1.804(18) .
Ge8B O24B 1.82(3) .
Ge9B O17B 1.72(2) .
Ge9B O13B 1.744(16) .
Ge9B O15B 1.751(16) .
Ge9B O22B 1.765(15) .
Ge0B O16B 1.70(2) .
Ge0B O19B 1.70(3) .
Ge0B O17B 1.73(2) .
Ge0B O18B 1.925(19) .
O07B Ge5B 1.85(3) 12_545
O08B Ge5B 1.67(2) 12_545
O20B Ge6B 1.69(3) 12
O21B Ge8B 1.740(18) 5
O22B Ge9B 1.765(15) 14_454

loop_
_platon_squeeze_void_nr
_platon_squeeze_void_average_x
_platon_squeeze_void_average_y
_platon_squeeze_void_average_z
_platon_squeeze_void_volume
_platon_squeeze_void_count_electrons
_platon_squeeze_void_content
1 0.000 0.000 0.000 93 9 ' '
2 -0.124 0.371 -0.008 5110 634 ' '
3 0.000 0.500 0.250 93 15 ' '
4 0.500 0.500 0.500 93 9 ' '
5 0.500 0.000 0.750 93 15 ' '
